data_1539647
loop_
_publ_author_name
'Becker, S.'
'Hoppe, R.'

_publ_section_title
;
 Neues ueber Cs2 Na (Ti F6) Ein weiterer Vertreter der 6-Layer-Struktur
;
_journal_name_full 'Zeitschrift fuer Anorganische und Allgemeine Chemie'
_journal_page_first 16
_journal_page_last 26
_journal_volume 579
_journal_year 1989
_chemical_formula_sum 'Cs2 F6 Na Ti'
_chemical_name_systematic 'Cs2 Na (Ti F6)'
_space_group_IT_number 164
_symmetry_space_group_name_Hall '-P 3 2"'
_symmetry_space_group_name_H-M 'P -3 m 1'
_cell_angle_alpha 90
_cell_angle_beta 90
_cell_angle_gamma 120
_cell_formula_units_Z 3
_cell_length_a 6.2879
_cell_length_b 6.2879
_cell_length_c 15.309
_cell_volume 524.190
_citation_journal_id_ASTM ZAACAB
_cod_data_source_file Becker_ZAACAB_1989_1925.cif
_cod_data_source_block Cs2F6Na1Ti1
_cod_original_cell_volume 524.1899
_cod_original_formula_sum 'Cs2 F6 Na1 Ti1'
_cod_database_code 1539647

loop_
_symmetry_equiv_pos_as_xyz
x,y,z
-y,x-y,z
-x+y,-x,z
y,x,-z
-x,-x+y,-z
x-y,-y,-z
-x,-y,-z
y,-x+y,-z
x-y,x,-z
-y,-x,z
x,x-y,z
-x+y,y,z

loop_
_atom_site_label
_atom_site_type_symbol
_atom_site_fract_x
_atom_site_fract_y
_atom_site_fract_z
_atom_site_occupancy
_atom_site_U_iso_or_equiv
F1 F-1 0.5241 -0.5241 0.2407 1 0.0
Ti1 Ti+3 0.6667 0.3333 0.1603 1 0.0
Cs3 Cs+1 0.6667 0.3333 0.6059 1 0.0
Cs1 Cs+1 0 0 0.2479 1 0.0
F3 F-1 0.1496 -0.1496 0.5734 1 0.0
Na1 Na+1 0 0 0 1 0.0
Cs2 Cs+1 0.3333 0.6667 0.0891 1 0.0
F2 F-1 -0.1837 0.1837 0.0878 1 0.0
Na2 Na+1 0.6667 0.3333 0.3587 1 0.0
Ti2 Ti+3 0 0 0.5 1 0.0
